data_4078082
loop_
_publ_author_name
'Kirillov, Evgeny'
'Roisnel, Thierry'
'Carpentier, Jean-Fran\,cois'

_publ_section_title
;
 Synthesis and Structural Diversity of Group 4 Metal Complexes with
 Multidentate Tethered Phenoxy-Amidine and Phenoxy-Amidinate Ligands
;
_journal_issue 8
_journal_name_full Organometallics
_journal_page_first 3228
_journal_paper_doi 10.1021/om300076j
_journal_volume 31
_journal_year 2012
_chemical_compound_source 'synthesis as described'
_chemical_formula_moiety 'C78 H110 Cl2 N4 O2 Zr'
_chemical_formula_sum 'C78 H110 Cl2 N4 O2 Zr'
_chemical_formula_weight 1297.82
_chemical_name_systematic
;
 ?
;
_space_group_IT_number 15
_symmetry_cell_setting monoclinic
_symmetry_Int_Tables_number 15
_symmetry_space_group_name_Hall '-C 2yc'
_symmetry_space_group_name_H-M 'C 1 2/c 1'
_atom_sites_solution_hydrogens geom
_atom_sites_solution_primary direct
_atom_sites_solution_secondary difmap
_audit_conform_dict_location ftp://ftp.iucr.org/pub/cif_core.dic
_audit_conform_dict_name cif_core.dic
_audit_conform_dict_version 2.4
_audit_creation_date 2011-09-21T15:37:15-00:00
_audit_creation_method 'WinGX routine CIF_UPDATE'
_cell_angle_alpha 90
_cell_angle_beta 115.909(3)
_cell_angle_gamma 90
_cell_formula_units_Z 8
_cell_length_a 51.616(4)
_cell_length_b 13.5570(10)
_cell_length_c 25.9087(19)
_cell_measurement_reflns_used 9913
_cell_measurement_temperature 150(2)
_cell_measurement_theta_max 27.29
_cell_measurement_theta_min 2.44
_cell_measurement_wavelength 0.71073
_cell_volume 16308(2)
_computing_cell_refinement 'Bruker APEX2 (Bruker, 2006)'
_computing_data_collection 'Bruker APEX2 (Bruker, 2006)'
_computing_data_reduction 'Bruker APEX2 (Bruker, 2006)'
_computing_molecular_graphics 'Ortep-3 for Windows (Farrugia, 1997)'
_computing_publication_material
;
           WinGX publication routines (Farrugia, 1999),
           CRYSCAL (T. Roisnel, local program)
;
_computing_structure_refinement 'SHELXL-97 (Sheldrick, 1997)'
_computing_structure_solution 'SIR97 (Altomare et al., 1999)'
_diffrn_ambient_temperature 150(2)
_diffrn_detector 'CCD plate'
_diffrn_measured_fraction_theta_full 0.993
_diffrn_measured_fraction_theta_max 0.993
_diffrn_measurement_device_type 'APEXII, Bruker-AXS'
_diffrn_measurement_method 'CCD rotation images, thin slices'
_diffrn_radiation_monochromator graphite
_diffrn_radiation_probe x-ray
_diffrn_radiation_type MoK\a
_diffrn_radiation_wavelength 0.71073
_diffrn_reflns_av_R_equivalents 0
_diffrn_reflns_av_unetI/netI 0.0842
_diffrn_reflns_limit_h_max 66
_diffrn_reflns_limit_h_min -66
_diffrn_reflns_limit_k_max 17
_diffrn_reflns_limit_k_min -17
_diffrn_reflns_limit_l_max 33
_diffrn_reflns_limit_l_min -32
_diffrn_reflns_number 103457
_diffrn_reflns_theta_full 27.48
_diffrn_reflns_theta_max 27.48
_diffrn_reflns_theta_min 2.97
_exptl_absorpt_coefficient_mu 0.242
_exptl_absorpt_correction_T_max 0.960
_exptl_absorpt_correction_T_min 0.851
_exptl_absorpt_correction_type multi-scan
_exptl_absorpt_process_details
;
  [Sheldrick, G.M. (2002). SADABS Bruker AXS Inc., Madison, Wisconsin, USA]
;
_exptl_crystal_colour colourless
_exptl_crystal_density_diffrn 1.057
_exptl_crystal_density_method 'not measured'
_exptl_crystal_description prism
_exptl_crystal_F_000 5568
_exptl_crystal_size_max 0.57
_exptl_crystal_size_mid 0.32
_exptl_crystal_size_min 0.17
_platon_squeeze_details
;
;
_refine_diff_density_max 2.86
_refine_diff_density_min -1.668
_refine_diff_density_rms 0.152
_refine_ls_extinction_method none
_refine_ls_goodness_of_fit_ref 1.065
_refine_ls_hydrogen_treatment constr
_refine_ls_matrix_type full
_refine_ls_number_parameters 752
_refine_ls_number_reflns 103457
_refine_ls_number_restraints 0
_refine_ls_restrained_S_all 1.065
_refine_ls_R_factor_all 0.1239
_refine_ls_R_factor_gt 0.1058
_refine_ls_shift/su_max 0.049
_refine_ls_shift/su_mean 0.001
_refine_ls_structure_factor_coef Fsqd
_refine_ls_weighting_details 'calc w=1/[\s^2^(Fo^2^)+(0.1204P)^2^+222.7358P] where P=(Fo^2^+2Fc^2^)/3'
_refine_ls_weighting_scheme calc
_refine_ls_wR_factor_gt 0.2935
_refine_ls_wR_factor_ref 0.304
_reflns_number_gt 79059
_reflns_number_total 103457
_reflns_threshold_expression >2sigma(I)
_cod_data_source_file om300076j_si_001.cif
_cod_data_source_block 9
_cod_original_sg_symbol_H-M 'C 2/c'
_cod_database_code 4078082

loop_
_symmetry_equiv_pos_as_xyz
'x, y, z'
'-x, y, -z+1/2'
'x+1/2, y+1/2, z'
'-x+1/2, y+1/2, -z+1/2'
'-x, -y, -z'
'x, -y, z-1/2'
'-x+1/2, -y+1/2, -z'
'x+1/2, -y+1/2, z-1/2'

loop_
_atom_site_label
_atom_site_type_symbol
_atom_site_fract_x
_atom_site_fract_y
_atom_site_fract_z
_atom_site_U_iso_or_equiv
_atom_site_adp_type
_atom_site_occupancy
_atom_site_symmetry_multiplicity
_atom_site_calc_flag
_atom_site_refinement_flags
_atom_site_disorder_assembly
_atom_site_disorder_group
Zr1 Zr 0.648371(6) 0.222784(17) 0.111155(11) 0.02518(7) Uani 1 1 d . . .
Cl2 Cl 0.683184(16) 0.30415(5) 0.19868(3) 0.03999(18) Uani 1 1 d . . .
Cl3 Cl 0.642543(17) 0.35703(5) 0.04446(3) 0.04172(18) Uani 1 1 d . . .
N1 N 0.60765(5) 0.29959(15) 0.11348(10) 0.0322(5) Uani 1 1 d . . .
C2 C 0.59825(6) 0.3999(2) 0.08928(13) 0.0378(7) Uani 1 1 d . A .
C3 C 0.60934(6) 0.4854(2) 0.12056(14) 0.0376(7) Uani 1 1 d . . .
C4 C 0.59839(7) 0.5782(2) 0.09476(16) 0.0510(9) Uani 1 1 d . . .
H4 H 0.6054 0.6376 0.1158 0.061 Uiso 1 1 calc R . .
C5 C 0.57801(8) 0.5808(3) 0.04024(18) 0.0653(11) Uani 1 1 d . . .
H5 H 0.5712 0.643 0.0227 0.078 Uiso 1 1 calc R . .
C6 C 0.56682(8) 0.4972(3) 0.00924(17) 0.0639(11) Uani 1 1 d . A .
H6 H 0.5523 0.5029 -0.0291 0.077 Uiso 1 1 calc R . .
C7 C 0.57611(8) 0.4024(3) 0.03225(15) 0.0543(9) Uani 1 1 d . . .
C8A C 0.56413(9) 0.3103(3) -0.00437(18) 0.0752(10) Uani 0.5 1 d P A 1
H8A H 0.579 0.2577 0.0129 0.09 Uiso 0.5 1 calc PR A 1
C9A C 0.5396(3) 0.2735(9) -0.0066(4) 0.0752(10) Uani 0.5 1 d P A 1
H9A1 H 0.5341 0.2145 -0.0308 0.113 Uiso 0.5 1 calc PR A 1
H9A2 H 0.5243 0.3231 -0.0228 0.113 Uiso 0.5 1 calc PR A 1
H9A3 H 0.5424 0.2561 0.0322 0.113 Uiso 0.5 1 calc PR A 1
C10A C 0.5633(2) 0.3381(8) -0.0685(4) 0.0752(10) Uani 0.5 1 d P A 1
H10A H 0.5823 0.3621 -0.0628 0.113 Uiso 0.5 1 calc PR A 1
H10B H 0.5489 0.3894 -0.0873 0.113 Uiso 0.5 1 calc PR A 1
H10C H 0.5584 0.279 -0.0927 0.113 Uiso 0.5 1 calc PR A 1
C8B C 0.56413(9) 0.3103(3) -0.00437(18) 0.0752(10) Uani 0.5 1 d P A 2
H8B H 0.5795 0.2588 0.0077 0.09 Uiso 0.5 1 calc PR A 2
C9B C 0.5364(2) 0.2698(9) 0.0126(4) 0.0752(10) Uani 0.5 1 d P A 2
H9B1 H 0.544 0.2622 0.0543 0.113 Uiso 0.5 1 calc PR A 2
H9B2 H 0.5291 0.2063 -0.0061 0.113 Uiso 0.5 1 calc PR A 2
H9B3 H 0.5208 0.3185 -0.0009 0.113 Uiso 0.5 1 calc PR A 2
C10B C 0.55108(19) 0.3181(8) -0.0650(4) 0.0752(10) Uani 0.5 1 d P A 2
H10D H 0.5447 0.2528 -0.0819 0.113 Uiso 0.5 1 calc PR A 2
H10E H 0.5651 0.3446 -0.0775 0.113 Uiso 0.5 1 calc PR A 2
H10F H 0.5345 0.3625 -0.0774 0.113 Uiso 0.5 1 calc PR A 2
C11 C 0.63307(7) 0.4876(2) 0.18242(14) 0.0404(7) Uani 1 1 d . . .
H11 H 0.6383 0.4181 0.1959 0.048 Uiso 1 1 calc R . .
C12 C 0.66019(7) 0.5405(2) 0.18560(16) 0.0494(8) Uani 1 1 d . . .
H12A H 0.675 0.5411 0.2254 0.074 Uiso 1 1 calc R . .
H12B H 0.6553 0.6085 0.1719 0.074 Uiso 1 1 calc R . .
H12C H 0.6675 0.5056 0.1615 0.074 Uiso 1 1 calc R . .
C13 C 0.62319(9) 0.5405(3) 0.22329(16) 0.0591(10) Uani 1 1 d . . .
H13A H 0.6389 0.5404 0.2622 0.089 Uiso 1 1 calc R . .
H13B H 0.6065 0.5061 0.2232 0.089 Uiso 1 1 calc R . .
H13C H 0.6179 0.6087 0.2105 0.089 Uiso 1 1 calc R . .
C22 C 0.61573(6) 0.0957(2) 0.16658(13) 0.0364(7) Uani 1 1 d . . .
C23 C 0.59289(6) 0.1615(2) 0.15749(14) 0.0427(8) Uani 1 1 d . . .
C24 C 0.56765(7) 0.1272(3) 0.1592(2) 0.0834(16) Uani 1 1 d . . .
H24 H 0.552 0.1713 0.1503 0.1 Uiso 1 1 calc R . .
C25 C 0.56507(8) 0.0304(3) 0.1736(3) 0.103(2) Uani 1 1 d . . .
C26 C 0.58862(8) -0.0309(3) 0.1866(2) 0.0883(16) Uani 1 1 d . . .
H26 H 0.5873 -0.0965 0.1981 0.106 Uiso 1 1 calc R . .
C27 C 0.61421(6) -0.0034(2) 0.18406(14) 0.0441(8) Uani 1 1 d . . .
C28 C 0.64012(6) -0.07277(19) 0.20468(12) 0.0362(7) Uani 1 1 d . . .
C29 C 0.63313(7) -0.1728(2) 0.22557(16) 0.0558(10) Uani 1 1 d . . .
H29A H 0.6172 -0.2054 0.1936 0.084 Uiso 1 1 calc R . .
H29B H 0.6275 -0.1606 0.2566 0.084 Uiso 1 1 calc R . .
H29C H 0.6502 -0.2153 0.2396 0.084 Uiso 1 1 calc R . .
C30 C 0.64954(9) -0.0954(2) 0.15721(13) 0.0554(10) Uani 1 1 d . . .
H30A H 0.6335 -0.1258 0.1245 0.083 Uiso 1 1 calc R . .
H30B H 0.666 -0.1408 0.172 0.083 Uiso 1 1 calc R . .
H30C H 0.6552 -0.034 0.1449 0.083 Uiso 1 1 calc R . .
C31 C 0.66475(6) -0.02520(19) 0.25568(12) 0.0324(6) Uani 1 1 d . . .
H31A H 0.6816 -0.0687 0.2695 0.049 Uiso 1 1 calc R . .
H31B H 0.6589 -0.0144 0.2865 0.049 Uiso 1 1 calc R . .
H31C H 0.6696 0.0382 0.244 0.049 Uiso 1 1 calc R . .
C32 C 0.53676(14) -0.0023(7) 0.1807(4) 0.186(2) Uani 1 1 d . . .
C33 C 0.51545(13) 0.0708(6) 0.1697(4) 0.186(2) Uani 1 1 d . . .
H33A H 0.5082 0.0933 0.1299 0.279 Uiso 1 1 calc R . .
H33B H 0.5238 0.1267 0.1957 0.279 Uiso 1 1 calc R . .
H33C H 0.4995 0.0431 0.1759 0.279 Uiso 1 1 calc R . .
C34 C 0.54719(12) -0.0316(6) 0.2485(4) 0.186(2) Uani 1 1 d . . .
H34A H 0.5618 -0.0836 0.2594 0.279 Uiso 1 1 calc R . .
H34B H 0.5306 -0.0555 0.2538 0.279 Uiso 1 1 calc R . .
H34C H 0.5553 0.0266 0.2725 0.279 Uiso 1 1 calc R . .
C35 C 0.52666(12) -0.0984(6) 0.1419(4) 0.186(2) Uani 1 1 d . . .
H35A H 0.5427 -0.1453 0.1539 0.279 Uiso 1 1 calc R . .
H35B H 0.5206 -0.0804 0.1016 0.279 Uiso 1 1 calc R . .
H35C H 0.5105 -0.1288 0.1462 0.279 Uiso 1 1 calc R . .
C36 C 0.59464(6) 0.2689(2) 0.14453(13) 0.0371(7) Uani 1 1 d . . .
N37 N 0.58007(6) 0.33171(19) 0.16252(12) 0.0475(7) Uani 1 1 d . B .
H37 H 0.5758 0.3882 0.1439 0.057 Uiso 1 1 calc R . .
N41 N 0.69095(5) 0.15767(14) 0.11249(8) 0.0250(5) Uani 1 1 d . . .
C41 C 0.56989(8) 0.3244(3) 0.2070(2) 0.0754(13) Uani 1 1 d . . .
C42A C 0.5418(5) 0.356(2) 0.1976(9) 0.106(2) Uani 0.5 1 d P B 1
C43A C 0.5372(2) 0.3715(9) 0.2482(5) 0.106(2) Uani 0.5 1 d P B 1
H43A H 0.5198 0.4027 0.2432 0.127 Uiso 0.5 1 calc PR B 1
C44A C 0.5544(2) 0.3469(9) 0.2981(5) 0.106(2) Uani 0.5 1 d P B 1
H44A H 0.5485 0.3513 0.3279 0.127 Uiso 0.5 1 calc PR B 1
C45A C 0.5832(2) 0.3118(10) 0.3112(6) 0.106(2) Uani 0.5 1 d P B 1
H45A H 0.5972 0.3008 0.3494 0.127 Uiso 0.5 1 calc PR B 1
C42B C 0.5409(5) 0.343(2) 0.1843(9) 0.106(2) Uani 0.5 1 d P B 2
C43B C 0.5254(2) 0.3183(9) 0.2171(5) 0.106(2) Uani 0.5 1 d P B 2
H43B H 0.505 0.3207 0.2017 0.127 Uiso 0.5 1 calc PR B 2
C44B C 0.5427(2) 0.2910(9) 0.2724(5) 0.106(2) Uani 0.5 1 d P B 2
H44B H 0.5336 0.2805 0.2968 0.127 Uiso 0.5 1 calc PR B 2
C45B C 0.5712(2) 0.2779(10) 0.2951(6) 0.106(2) Uani 0.5 1 d P B 2
H45B H 0.5807 0.2563 0.3338 0.127 Uiso 0.5 1 calc PR B 2
C46 C 0.58884(10) 0.2951(3) 0.2634(2) 0.0849(16) Uani 1 1 d . B .
C47 C 0.61943(8) 0.2715(3) 0.28236(17) 0.0615(10) Uani 1 1 d . . .
H47 H 0.6235 0.2744 0.2481 0.074 Uiso 1 1 calc R B .
C48 C 0.64089(11) 0.3448(3) 0.32926(19) 0.0922(15) Uani 1 1 d . B .
H48A H 0.6608 0.3247 0.3397 0.138 Uiso 1 1 calc R . .
H48B H 0.6373 0.3431 0.3634 0.138 Uiso 1 1 calc R . .
H48C H 0.6378 0.4119 0.3137 0.138 Uiso 1 1 calc R . .
C49 C 0.62642(9) 0.1635(3) 0.30773(18) 0.0708(12) Uani 1 1 d . B .
H49A H 0.6468 0.1491 0.3196 0.106 Uiso 1 1 calc R . .
H49B H 0.6146 0.116 0.2784 0.106 Uiso 1 1 calc R . .
H49C H 0.6222 0.1584 0.341 0.106 Uiso 1 1 calc R . .
C50A C 0.5234(7) 0.385(3) 0.1338(18) 0.123(4) Uani 0.5 1 d P B 1
H50A H 0.5278 0.3414 0.1076 0.148 Uiso 0.5 1 calc PR B 1
C51A C 0.5286(2) 0.4936(15) 0.1252(10) 0.123(4) Uani 0.5 1 d P B 1
H51A H 0.5166 0.5124 0.0852 0.185 Uiso 0.5 1 calc PR B 1
H51B H 0.549 0.5031 0.1341 0.185 Uiso 0.5 1 calc PR B 1
H51C H 0.5237 0.5347 0.1507 0.185 Uiso 0.5 1 calc PR B 1
C52A C 0.4918(2) 0.3664(11) 0.1266(6) 0.123(4) Uani 0.5 1 d P B 1
H52A H 0.4894 0.2963 0.1327 0.185 Uiso 0.5 1 calc PR B 1
H52B H 0.478 0.3855 0.0878 0.185 Uiso 0.5 1 calc PR B 1
H52C H 0.4885 0.4059 0.1548 0.185 Uiso 0.5 1 calc PR B 1
C50B C 0.5207(7) 0.370(3) 0.1224(18) 0.123(4) Uani 0.5 1 d P B 2
H50B H 0.5303 0.3408 0.0997 0.148 Uiso 0.5 1 calc PR B 2
C51B C 0.5195(2) 0.4823(15) 0.1089(10) 0.123(4) Uani 0.5 1 d P B 2
H51D H 0.5392 0.5084 0.1236 0.185 Uiso 0.5 1 calc PR B 2
H51E H 0.5091 0.5167 0.1274 0.185 Uiso 0.5 1 calc PR B 2
H51F H 0.5096 0.4924 0.0673 0.185 Uiso 0.5 1 calc PR B 2
C52B C 0.4899(3) 0.3328(11) 0.0919(6) 0.123(4) Uani 0.5 1 d P B 2
H52D H 0.4816 0.3522 0.0514 0.185 Uiso 0.5 1 calc PR B 2
H52E H 0.4784 0.3616 0.1099 0.185 Uiso 0.5 1 calc PR B 2
H52F H 0.4897 0.2608 0.0947 0.185 Uiso 0.5 1 calc PR B 2
C62 C 0.63875(6) 0.03721(19) 0.03329(11) 0.0298(6) Uani 1 1 d . . .
C63 C 0.61732(6) -0.0369(2) 0.00660(11) 0.0356(7) Uani 1 1 d . . .
C64 C 0.62723(6) -0.1314(2) 0.00357(12) 0.0363(7) Uani 1 1 d . . .
H64 H 0.6132 -0.1807 -0.0154 0.044 Uiso 1 1 calc R . .
C65 C 0.65587(6) -0.15897(19) 0.02596(11) 0.0279(6) Uani 1 1 d . . .
C66 C 0.67618(6) -0.08397(18) 0.04788(10) 0.0255(5) Uani 1 1 d . . .
H66 H 0.696 -0.0992 0.0612 0.031 Uiso 1 1 calc R . .
C67 C 0.66788(5) 0.01428(17) 0.05072(9) 0.0227(5) Uani 1 1 d . . .
C68 C 0.58460(6) -0.0136(2) -0.02115(14) 0.0498(9) Uani 1 1 d . . .
C69 C 0.57849(7) 0.0689(3) -0.06618(14) 0.0592(10) Uani 1 1 d . . .
H69A H 0.5898 0.1277 -0.0475 0.089 Uiso 1 1 calc R . .
H69B H 0.5579 0.0853 -0.0836 0.089 Uiso 1 1 calc R . .
H69C H 0.5839 0.0462 -0.096 0.089 Uiso 1 1 calc R . .
C70 C 0.57578(7) 0.0222(3) 0.02619(16) 0.0547(9) Uani 1 1 d . . .
H70A H 0.5871 0.0807 0.0452 0.082 Uiso 1 1 calc R . .
H70B H 0.5795 -0.0304 0.0545 0.082 Uiso 1 1 calc R . .
H70C H 0.5552 0.0389 0.0086 0.082 Uiso 1 1 calc R . .
C71 C 0.56657(7) -0.1043(3) -0.05088(18) 0.0660(11) Uani 1 1 d . . .
H71A H 0.5461 -0.0871 -0.0677 0.099 Uiso 1 1 calc R . .
H71B H 0.5704 -0.1573 -0.0227 0.099 Uiso 1 1 calc R . .
H71C H 0.5717 -0.1266 -0.0812 0.099 Uiso 1 1 calc R . .
C72 C 0.66623(6) -0.26572(19) 0.02770(13) 0.0345(6) Uani 1 1 d . . .
C73 C 0.68573(8) -0.2934(2) 0.09123(15) 0.0555(10) Uani 1 1 d . . .
H73A H 0.7015 -0.2458 0.1077 0.083 Uiso 1 1 calc R . .
H73B H 0.6936 -0.3597 0.0929 0.083 Uiso 1 1 calc R . .
H73C H 0.6743 -0.2921 0.1131 0.083 Uiso 1 1 calc R . .
C74 C 0.64170(7) -0.3398(2) 0.00314(16) 0.0516(9) Uani 1 1 d . . .
H74A H 0.6496 -0.4063 0.0055 0.077 Uiso 1 1 calc R . .
H74B H 0.6293 -0.3236 -0.0371 0.077 Uiso 1 1 calc R . .
H74C H 0.6304 -0.3373 0.0251 0.077 Uiso 1 1 calc R . .
C75 C 0.68412(8) -0.2733(2) -0.00666(15) 0.0509(9) Uani 1 1 d . . .
H75A H 0.7001 -0.2261 0.0086 0.076 Uiso 1 1 calc R . .
H75B H 0.6718 -0.2583 -0.0471 0.076 Uiso 1 1 calc R . .
H75C H 0.6918 -0.3403 -0.0034 0.076 Uiso 1 1 calc R . .
C76 C 0.69107(5) 0.08864(17) 0.07594(10) 0.0233(5) Uani 1 1 d . . .
N81 N 0.71372(5) 0.08058(14) 0.06335(9) 0.0244(5) Uani 1 1 d . . .
H81 H 0.7286 0.117 0.0851 0.029 Uiso 1 1 calc R . .
C82 C 0.71802(6) 0.02291(18) 0.02065(11) 0.0280(6) Uani 1 1 d . . .
C83 C 0.74197(6) -0.04113(18) 0.04026(12) 0.0312(6) Uani 1 1 d . . .
C84 C 0.74705(6) -0.0940(2) -0.00021(13) 0.0352(7) Uani 1 1 d . . .
H84 H 0.7633 -0.1364 0.0121 0.042 Uiso 1 1 calc R . .
C85 C 0.72908(7) -0.0863(2) -0.05776(13) 0.0398(7) Uani 1 1 d . . .
H85 H 0.7324 -0.1253 -0.0847 0.048 Uiso 1 1 calc R . .
C86 C 0.70608(7) -0.0212(2) -0.07627(12) 0.0385(7) Uani 1 1 d . . .
H86 H 0.6941 -0.0154 -0.1163 0.046 Uiso 1 1 calc R . .
C87 C 0.69982(6) 0.03637(19) -0.03812(11) 0.0317(6) Uani 1 1 d . . .
C88 C 0.76188(6) -0.0494(2) 0.10337(12) 0.0359(7) Uani 1 1 d . . .
H88 H 0.7509 -0.0264 0.1248 0.043 Uiso 1 1 calc R . .
C89 C 0.78785(7) 0.0201(3) 0.11934(14) 0.0552(9) Uani 1 1 d . . .
H89A H 0.8006 0.0143 0.1604 0.083 Uiso 1 1 calc R . .
H89B H 0.781 0.0883 0.1104 0.083 Uiso 1 1 calc R . .
H89C H 0.7985 0.002 0.0973 0.083 Uiso 1 1 calc R . .
C90 C 0.77228(7) -0.1546(2) 0.12380(16) 0.0536(9) Uani 1 1 d . . .
H90A H 0.785 -0.1538 0.1651 0.08 Uiso 1 1 calc R . .
H90B H 0.7828 -0.1801 0.1031 0.08 Uiso 1 1 calc R . .
H90C H 0.7556 -0.197 0.1163 0.08 Uiso 1 1 calc R . .
C91 C 0.67499(7) 0.1092(2) -0.06186(12) 0.0384(7) Uani 1 1 d . . .
H91 H 0.6743 0.1453 -0.0288 0.046 Uiso 1 1 calc R . .
C92 C 0.64619(7) 0.0577(2) -0.09478(12) 0.0472(8) Uani 1 1 d . . .
H92A H 0.6308 0.1071 -0.1095 0.071 Uiso 1 1 calc R . .
H92B H 0.6427 0.0122 -0.0691 0.071 Uiso 1 1 calc R . .
H92C H 0.6466 0.0208 -0.1269 0.071 Uiso 1 1 calc R . .
C93 C 0.68002(8) 0.1852(2) -0.10077(13) 0.0485(8) Uani 1 1 d . . .
H93A H 0.6639 0.2317 -0.1158 0.073 Uiso 1 1 calc R . .
H93B H 0.6815 0.1511 -0.1327 0.073 Uiso 1 1 calc R . .
H93C H 0.6979 0.2213 -0.0785 0.073 Uiso 1 1 calc R . .
C101 C 0.71964(5) 0.19927(17) 0.14652(10) 0.0231(5) Uani 1 1 d . . .
C102 C 0.73662(5) 0.15548(17) 0.20081(10) 0.0236(5) Uani 1 1 d . . .
C103 C 0.76496(6) 0.1830(2) 0.22960(12) 0.0340(6) Uani 1 1 d . . .
H103 H 0.7766 0.1527 0.2654 0.041 Uiso 1 1 calc R . .
C104 C 0.77711(6) 0.2539(2) 0.20798(13) 0.0356(7) Uani 1 1 d . . .
H104 H 0.7969 0.2704 0.2283 0.043 Uiso 1 1 calc R . .
C105 C 0.76027(7) 0.29930(19) 0.15742(13) 0.0361(7) Uani 1 1 d . . .
H105 H 0.7685 0.3494 0.1436 0.043 Uiso 1 1 calc R . .
C106 C 0.73123(6) 0.27447(17) 0.12515(11) 0.0272(6) Uani 1 1 d . . .
C107 C 0.72399(6) 0.07784(18) 0.22652(11) 0.0276(6) Uani 1 1 d . . .
H107 H 0.7025 0.0822 0.2059 0.033 Uiso 1 1 calc R . .
C108 C 0.73297(7) -0.0273(2) 0.21738(14) 0.0450(8) Uani 1 1 d . . .
H10G H 0.7269 -0.0385 0.1763 0.067 Uiso 1 1 calc R . .
H10H H 0.7238 -0.076 0.2319 0.067 Uiso 1 1 calc R . .
H10I H 0.7539 -0.0339 0.2381 0.067 Uiso 1 1 calc R . .
C109 C 0.73294(6) 0.0984(2) 0.28973(12) 0.0394(7) Uani 1 1 d . . .
H10J H 0.7247 0.0481 0.3053 0.059 Uiso 1 1 calc R . .
H10K H 0.7259 0.1636 0.294 0.059 Uiso 1 1 calc R . .
H10L H 0.754 0.0968 0.3106 0.059 Uiso 1 1 calc R . .
C110 C 0.71416(6) 0.32809(18) 0.06889(11) 0.0323(6) Uani 1 1 d . . .
H110 H 0.6947 0.2965 0.0496 0.039 Uiso 1 1 calc R . .
C111 C 0.70980(7) 0.43734(19) 0.08064(13) 0.0424(7) Uani 1 1 d . . .
H11A H 0.6987 0.4713 0.0442 0.064 Uiso 1 1 calc R . .
H11B H 0.7286 0.4693 0.1009 0.064 Uiso 1 1 calc R . .
H11C H 0.6993 0.4406 0.1043 0.064 Uiso 1 1 calc R . .
C112 C 0.72837(7) 0.3213(2) 0.02830(13) 0.0424(7) Uani 1 1 d . . .
H11D H 0.7166 0.3568 -0.0073 0.064 Uiso 1 1 calc R . .
H11E H 0.73 0.2519 0.0195 0.064 Uiso 1 1 calc R . .
H11F H 0.7476 0.3509 0.0466 0.064 Uiso 1 1 calc R . .
O21 O 0.63821(4) 0.12916(12) 0.15972(8) 0.0306(4) Uani 1 1 d . . .
O61 O 0.63219(4) 0.12861(12) 0.04414(8) 0.0306(4) Uani 1 1 d . . .

loop_
_atom_site_aniso_label
_atom_site_aniso_U_11
_atom_site_aniso_U_22
_atom_site_aniso_U_33
_atom_site_aniso_U_23
_atom_site_aniso_U_13
_atom_site_aniso_U_12
Zr1 0.02829(14) 0.02228(12) 0.02081(13) 0.00224(10) 0.00688(10) 0.00694(10)
Cl2 0.0398(4) 0.0384(4) 0.0324(4) -0.0122(3) 0.0071(3) 0.0102(3)
Cl3 0.0531(5) 0.0355(4) 0.0400(4) 0.0150(3) 0.0234(4) 0.0154(3)
N1 0.0270(12) 0.0257(11) 0.0386(13) 0.0057(10) 0.0095(11) 0.0109(9)
C2 0.0401(17) 0.0361(16) 0.0390(16) 0.0106(13) 0.0191(14) 0.0123(14)
C3 0.0420(17) 0.0287(14) 0.0534(19) 0.0113(13) 0.0314(15) 0.0129(13)
C4 0.055(2) 0.0326(16) 0.074(3) 0.0181(16) 0.037(2) 0.0163(15)
C5 0.066(3) 0.049(2) 0.078(3) 0.035(2) 0.030(2) 0.031(2)
C6 0.068(3) 0.059(2) 0.056(2) 0.0307(19) 0.018(2) 0.033(2)
C7 0.054(2) 0.053(2) 0.0441(19) 0.0139(16) 0.0106(17) 0.0269(17)
C8A 0.065(2) 0.077(2) 0.0581(18) 0.0141(17) 0.0037(18) 0.0193(17)
C9A 0.065(2) 0.077(2) 0.0581(18) 0.0141(17) 0.0037(18) 0.0193(17)
C10A 0.065(2) 0.077(2) 0.0581(18) 0.0141(17) 0.0037(18) 0.0193(17)
C8B 0.065(2) 0.077(2) 0.0581(18) 0.0141(17) 0.0037(18) 0.0193(17)
C9B 0.065(2) 0.077(2) 0.0581(18) 0.0141(17) 0.0037(18) 0.0193(17)
C10B 0.065(2) 0.077(2) 0.0581(18) 0.0141(17) 0.0037(18) 0.0193(17)
C11 0.0499(19) 0.0266(14) 0.0524(19) 0.0047(13) 0.0295(16) 0.0037(14)
C12 0.047(2) 0.0354(16) 0.070(2) -0.0017(16) 0.0292(18) -0.0004(15)
C13 0.080(3) 0.055(2) 0.057(2) -0.0019(18) 0.043(2) 0.0060(19)
C22 0.0275(15) 0.0301(14) 0.0394(16) 0.0055(12) 0.0032(13) -0.0010(12)
C23 0.0289(16) 0.0331(15) 0.061(2) 0.0158(15) 0.0146(15) 0.0032(13)
C24 0.0222(17) 0.068(3) 0.136(4) 0.062(3) 0.013(2) 0.0092(17)
C25 0.037(2) 0.070(3) 0.181(6) 0.061(3) 0.027(3) 0.006(2)
C26 0.034(2) 0.059(2) 0.135(4) 0.039(3) 0.003(2) -0.0160(18)
C27 0.0300(16) 0.0333(15) 0.0513(19) 0.0129(14) 0.0014(14) -0.0024(13)
C28 0.0416(17) 0.0232(13) 0.0356(16) 0.0075(12) 0.0094(13) 0.0050(12)
C29 0.051(2) 0.0227(15) 0.073(2) 0.0180(15) 0.0081(18) 0.0054(14)
C30 0.098(3) 0.0322(16) 0.0307(16) 0.0033(13) 0.0237(18) 0.0111(18)
C31 0.0365(16) 0.0276(13) 0.0328(15) 0.0079(12) 0.0149(13) 0.0081(12)
C32 0.068(2) 0.209(4) 0.250(5) 0.105(4) 0.041(3) -0.027(2)
C33 0.068(2) 0.209(4) 0.250(5) 0.105(4) 0.041(3) -0.027(2)
C34 0.068(2) 0.209(4) 0.250(5) 0.105(4) 0.041(3) -0.027(2)
C35 0.068(2) 0.209(4) 0.250(5) 0.105(4) 0.041(3) -0.027(2)
C36 0.0194(14) 0.0353(15) 0.0518(19) 0.0112(14) 0.0110(13) 0.0089(12)
N37 0.0418(15) 0.0438(15) 0.0621(18) 0.0245(13) 0.0275(14) 0.0189(13)
N41 0.0309(12) 0.0203(10) 0.0190(10) 0.0004(8) 0.0065(9) -0.0002(9)
C41 0.059(2) 0.083(3) 0.110(4) 0.053(3) 0.060(3) 0.043(2)
C42A 0.071(3) 0.167(5) 0.120(5) 0.073(4) 0.078(4) 0.066(3)
C43A 0.071(3) 0.167(5) 0.120(5) 0.073(4) 0.078(4) 0.066(3)
C44A 0.071(3) 0.167(5) 0.120(5) 0.073(4) 0.078(4) 0.066(3)
C45A 0.071(3) 0.167(5) 0.120(5) 0.073(4) 0.078(4) 0.066(3)
C42B 0.071(3) 0.167(5) 0.120(5) 0.073(4) 0.078(4) 0.066(3)
C43B 0.071(3) 0.167(5) 0.120(5) 0.073(4) 0.078(4) 0.066(3)
C44B 0.071(3) 0.167(5) 0.120(5) 0.073(4) 0.078(4) 0.066(3)
C45B 0.071(3) 0.167(5) 0.120(5) 0.073(4) 0.078(4) 0.066(3)
C46 0.098(3) 0.102(3) 0.091(3) 0.057(3) 0.076(3) 0.056(3)
C47 0.065(3) 0.074(3) 0.055(2) 0.013(2) 0.035(2) 0.024(2)
C48 0.127(4) 0.074(3) 0.062(3) 0.012(2) 0.029(3) 0.024(3)
C49 0.078(3) 0.075(3) 0.069(3) 0.025(2) 0.041(2) 0.033(2)
C50A 0.044(3) 0.149(5) 0.173(10) 0.085(6) 0.045(6) 0.045(4)
C51A 0.044(3) 0.149(5) 0.173(10) 0.085(6) 0.045(6) 0.045(4)
C52A 0.044(3) 0.149(5) 0.173(10) 0.085(6) 0.045(6) 0.045(4)
C50B 0.044(3) 0.149(5) 0.173(10) 0.085(6) 0.045(6) 0.045(4)
C51B 0.044(3) 0.149(5) 0.173(10) 0.085(6) 0.045(6) 0.045(4)
C52B 0.044(3) 0.149(5) 0.173(10) 0.085(6) 0.045(6) 0.045(4)
C62 0.0379(16) 0.0285(13) 0.0194(13) 0.0017(11) 0.0092(12) 0.0055(12)
C63 0.0288(15) 0.0414(16) 0.0253(14) -0.0067(12) 0.0015(12) -0.0016(13)
C64 0.0409(17) 0.0334(15) 0.0258(14) -0.0091(12) 0.0065(13) -0.0118(13)
C65 0.0330(15) 0.0299(13) 0.0206(13) -0.0024(11) 0.0116(11) -0.0005(11)
C66 0.0267(14) 0.0289(13) 0.0205(12) 0.0045(10) 0.0098(11) 0.0036(11)
C67 0.0295(14) 0.0251(12) 0.0109(11) -0.0043(9) 0.0064(10) -0.0061(11)
C68 0.0240(15) 0.0452(18) 0.054(2) -0.0114(15) -0.0071(14) 0.0050(14)
C69 0.042(2) 0.078(3) 0.0320(17) -0.0001(17) -0.0075(15) 0.0176(18)
C70 0.0284(17) 0.061(2) 0.066(2) -0.0017(19) 0.0126(17) 0.0038(15)
C71 0.0262(17) 0.058(2) 0.082(3) -0.025(2) -0.0057(18) -0.0099(16)
C72 0.0386(16) 0.0242(13) 0.0383(16) -0.0047(12) 0.0146(14) -0.0045(12)
C73 0.082(3) 0.0257(15) 0.051(2) 0.0043(14) 0.022(2) 0.0105(16)
C74 0.049(2) 0.0349(16) 0.071(2) -0.0088(16) 0.0266(18) -0.0129(15)
C75 0.077(3) 0.0281(15) 0.063(2) -0.0127(15) 0.045(2) -0.0089(16)
C76 0.0315(14) 0.0187(11) 0.0163(12) 0.0029(9) 0.0074(11) 0.0049(10)
N81 0.0296(12) 0.0197(10) 0.0251(11) -0.0055(8) 0.0130(10) -0.0024(9)
C82 0.0399(16) 0.0210(12) 0.0280(14) -0.0073(10) 0.0196(12) -0.0057(11)
C83 0.0399(16) 0.0226(13) 0.0351(15) 0.0000(11) 0.0200(13) -0.0059(12)
C84 0.0374(17) 0.0307(14) 0.0471(18) -0.0062(13) 0.0274(15) -0.0010(12)
C85 0.054(2) 0.0313(15) 0.0445(18) -0.0084(13) 0.0307(16) -0.0018(14)
C86 0.0512(19) 0.0423(16) 0.0280(15) -0.0101(13) 0.0229(14) -0.0050(14)
C87 0.0401(16) 0.0280(13) 0.0281(14) -0.0056(11) 0.0160(13) -0.0031(12)
C88 0.0373(16) 0.0384(16) 0.0321(15) 0.0055(12) 0.0154(13) 0.0047(13)
C89 0.055(2) 0.058(2) 0.0393(18) 0.0005(16) 0.0083(17) -0.0143(18)
C90 0.052(2) 0.0394(17) 0.062(2) 0.0103(16) 0.0179(18) -0.0041(16)
C91 0.0522(19) 0.0365(15) 0.0222(14) -0.0015(12) 0.0122(14) 0.0021(14)
C92 0.050(2) 0.060(2) 0.0251(15) -0.0018(14) 0.0103(14) -0.0015(16)
C93 0.074(2) 0.0382(16) 0.0327(17) 0.0059(14) 0.0231(17) 0.0023(17)
C101 0.0279(14) 0.0194(11) 0.0213(12) -0.0066(10) 0.0100(11) -0.0007(10)
C102 0.0269(13) 0.0216(12) 0.0212(12) -0.0047(10) 0.0094(11) -0.0011(10)
C103 0.0314(15) 0.0294(14) 0.0334(15) -0.0055(12) 0.0069(13) 0.0008(12)
C104 0.0339(16) 0.0288(14) 0.0404(17) -0.0087(12) 0.0127(14) -0.0092(12)
C105 0.0447(18) 0.0237(13) 0.0425(17) -0.0124(12) 0.0215(15) -0.0110(12)
C106 0.0350(15) 0.0198(12) 0.0302(14) -0.0054(11) 0.0174(12) -0.0044(11)
C107 0.0293(14) 0.0280(13) 0.0219(13) 0.0035(10) 0.0079(11) 0.0019(11)
C108 0.066(2) 0.0261(14) 0.0506(19) 0.0077(14) 0.0324(18) 0.0036(14)
C109 0.0359(16) 0.0495(18) 0.0280(15) 0.0004(13) 0.0096(13) -0.0003(14)
C110 0.0464(17) 0.0230(13) 0.0281(14) -0.0015(11) 0.0169(13) -0.0026(12)
C111 0.058(2) 0.0242(14) 0.0453(18) 0.0001(13) 0.0228(16) -0.0029(14)
C112 0.061(2) 0.0363(16) 0.0366(17) 0.0034(13) 0.0270(16) -0.0061(15)
O21 0.0369(11) 0.0251(9) 0.0312(10) 0.0090(8) 0.0161(9) 0.0104(8)
O61 0.0255(10) 0.0268(9) 0.0300(10) -0.0040(8) 0.0034(8) 0.0068(8)

loop_
_atom_type_symbol
_atom_type_description
_atom_type_scat_dispersion_real
_atom_type_scat_dispersion_imag
_atom_type_scat_source
C C 0.0033 0.0016 'International Tables Vol C Tables 4.2.6.8 and 6.1.1.4'
H H 0 0 'International Tables Vol C Tables 4.2.6.8 and 6.1.1.4'
N N 0.0061 0.0033 'International Tables Vol C Tables 4.2.6.8 and 6.1.1.4'
O O 0.0106 0.006 'International Tables Vol C Tables 4.2.6.8 and 6.1.1.4'
Cl Cl 0.1484 0.1585 'International Tables Vol C Tables 4.2.6.8 and 6.1.1.4'
Zr Zr -2.9673 0.5597 'International Tables Vol C Tables 4.2.6.8 and 6.1.1.4'

loop_
_geom_angle_atom_site_label_1
_geom_angle_atom_site_label_2
_geom_angle_atom_site_label_3
_geom_angle
O21 Zr1 O61 90.92(7)
O21 Zr1 N41 104.53(7)
O61 Zr1 N41 78.94(7)
O21 Zr1 N1 77.58(7)
O61 Zr1 N1 105.17(8)
N41 Zr1 N1 175.45(7)
O21 Zr1 Cl3 158.44(5)
O61 Zr1 Cl3 89.20(6)
N41 Zr1 Cl3 96.64(5)
N1 Zr1 Cl3 81.59(6)
O21 Zr1 Cl2 89.50(6)
O61 Zr1 Cl2 159.95(5)
N41 Zr1 Cl2 81.55(5)
N1 Zr1 Cl2 94.50(6)
Cl3 Zr1 Cl2 97.65(3)
C36 N1 C2 112.7(2)
C36 N1 Zr1 124.76(17)
C2 N1 Zr1 121.37(17)
C3 C2 C7 121.9(3)
C3 C2 N1 122.9(3)
C7 C2 N1 115.2(3)
C2 C3 C4 119.2(3)
C2 C3 C11 124.4(2)
C4 C3 C11 116.5(3)
C5 C4 C3 119.1(3)
C5 C4 H4 120.5
C3 C4 H4 120.5
C4 C5 C6 122.2(3)
C4 C5 H5 118.9
C6 C5 H5 118.9
C5 C6 C7 122.1(3)
C5 C6 H6 119
C7 C6 H6 119
C6 C7 C2 115.6(3)
C6 C7 C8A 120.8(3)
C2 C7 C8A 123.4(3)
C9A C8A C7 116.8(6)
C9A C8A C10A 115.2(6)
C7 C8A C10A 105.0(5)
C9A C8A H8A 106.4
C7 C8A H8A 106.4
C10A C8A H8A 106.4
C8A C9A H9A1 109.5
C8A C9A H9A2 109.5
H9A1 C9A H9A2 109.5
C8A C9A H9A3 109.5
H9A1 C9A H9A3 109.5
H9A2 C9A H9A3 109.5
C8A C10A H10A 109.5
C8A C10A H10B 109.5
H10A C10A H10B 109.5
C8A C10A H10C 109.5
H10A C10A H10C 109.5
H10B C10A H10C 109.5
H9B1 C9B H9B2 109.5
H9B1 C9B H9B3 109.5
H9B2 C9B H9B3 109.5
H10D C10B H10E 109.5
H10D C10B H10F 109.5
H10E C10B H10F 109.5
C3 C11 C13 112.0(3)
C3 C11 C12 110.9(3)
C13 C11 C12 108.2(3)
C3 C11 H11 108.6
C13 C11 H11 108.6
C12 C11 H11 108.6
C11 C12 H12A 109.5
C11 C12 H12B 109.5
H12A C12 H12B 109.5
C11 C12 H12C 109.5
H12A C12 H12C 109.5
H12B C12 H12C 109.5
C11 C13 H13A 109.5
C11 C13 H13B 109.5
H13A C13 H13B 109.5
C11 C13 H13C 109.5
H13A C13 H13C 109.5
H13B C13 H13C 109.5
O21 C22 C23 118.4(2)
O21 C22 C27 122.4(3)
C23 C22 C27 119.2(3)
C24 C23 C22 120.3(3)
C24 C23 C36 118.3(3)
C22 C23 C36 121.4(3)
C25 C24 C23 121.5(3)
C25 C24 H24 119.3
C23 C24 H24 119.3
C24 C25 C26 117.1(4)
C24 C25 C32 119.3(5)
C26 C25 C32 123.3(4)
C25 C26 C27 125.0(3)
C25 C26 H26 117.5
C27 C26 H26 117.5
C26 C27 C22 116.6(3)
C26 C27 C28 121.2(3)
C22 C27 C28 121.9(3)
C31 C28 C27 108.3(2)
C31 C28 C30 110.1(3)
C27 C28 C30 112.2(3)
C31 C28 C29 107.4(2)
C27 C28 C29 110.9(3)
C30 C28 C29 107.8(2)
C28 C29 H29A 109.5
C28 C29 H29B 109.5
H29A C29 H29B 109.5
C28 C29 H29C 109.5
H29A C29 H29C 109.5
H29B C29 H29C 109.5
C28 C30 H30A 109.5
C28 C30 H30B 109.5
H30A C30 H30B 109.5
C28 C30 H30C 109.5
H30A C30 H30C 109.5
H30B C30 H30C 109.5
C28 C31 H31A 109.5
C28 C31 H31B 109.5
H31A C31 H31B 109.5
C28 C31 H31C 109.5
H31A C31 H31C 109.5
H31B C31 H31C 109.5
C33 C32 C35 115.9(7)
C33 C32 C25 116.7(6)
C35 C32 C25 102.5(7)
C33 C32 C34 104.3(9)
C35 C32 C34 109.9(6)
C25 C32 C34 107.3(5)
C32 C33 H33A 109.5
C32 C33 H33B 109.5
H33A C33 H33B 109.5
C32 C33 H33C 109.5
H33A C33 H33C 109.5
H33B C33 H33C 109.5
C32 C34 H34A 109.5
C32 C34 H34B 109.5
H34A C34 H34B 109.5
C32 C34 H34C 109.5
H34A C34 H34C 109.5
H34B C34 H34C 109.5
C32 C35 H35A 109.5
C32 C35 H35B 109.5
H35A C35 H35B 109.5
C32 C35 H35C 109.5
H35A C35 H35C 109.5
H35B C35 H35C 109.5
N1 C36 N37 121.4(3)
N1 C36 C23 122.4(3)
N37 C36 C23 115.9(3)
C36 N37 C41 132.6(3)
C36 N37 H37 113.7
C41 N37 H37 113.7
C76 N41 C101 112.4(2)
C76 N41 Zr1 123.13(17)
C101 N41 Zr1 123.78(14)
C42B C41 C46 128.9(7)
C46 C41 C42A 117.0(7)
C42B C41 N37 110.5(7)
C46 C41 N37 120.5(3)
C42A C41 N37 122.2(7)
C41 C42A C43A 116.4(15)
C41 C42A C50A 111.2(14)
C43A C42A C50A 131.4(17)
C44A C43A C42A 125.1(10)
C44A C43A H43A 117.5
C42A C43A H43A 117.5
C43A C44A C45A 121.4(9)
C43A C44A H44A 119.3
C45A C44A H44A 119.3
C46 C45A C44A 115.5(10)
C46 C45A H45A 122.2
C44A C45A H45A 122.2
C41 C42B C43B 119.3(13)
C41 C42B C50B 127.6(15)
C43B C42B C50B 112.1(19)
C44B C43B C42B 113.9(11)
C44B C43B H43B 123.1
C42B C43B H43B 123.1
C45B C44B C43B 125.9(9)
C45B C44B H44B 117
C43B C44B H44B 117
C44B C45B C46 123.9(10)
C44B C45B H45B 118
C46 C45B H45B 118
C45A C46 C41 123.2(5)
C45A C46 C47 110.2(6)
C41 C46 C47 124.3(3)
C41 C46 C45B 107.4(6)
C47 C46 C45B 127.5(5)
C46 C47 C49 110.9(3)
C46 C47 C48 114.1(4)
C49 C47 C48 107.8(3)
C46 C47 H47 107.9
C49 C47 H47 107.9
C48 C47 H47 107.9
C47 C48 H48A 109.5
C47 C48 H48B 109.5
H48A C48 H48B 109.5
C47 C48 H48C 109.5
H48A C48 H48C 109.5
H48B C48 H48C 109.5
C47 C49 H49A 109.5
C47 C49 H49B 109.5
H49A C49 H49B 109.5
C47 C49 H49C 109.5
H49A C49 H49C 109.5
H49B C49 H49C 109.5
C51A C50A C42A 109(2)
C51A C50A C52A 112(2)
C42A C50A C52A 102(2)
C51A C50A H50A 111
C42A C50A H50A 111
C52A C50A H50A 111
C50A C51A H51A 109.4
C50A C51A H51B 109.5
H51A C51A H51B 109.5
C50A C51A H51C 109.5
H51A C51A H51C 109.5
H51B C51A H51C 109.5
C50A C52A H52A 109.5
C50A C52A H52B 109.4
H52A C52A H52B 109.5
C50A C52A H52C 109.5
H52A C52A H52C 109.5
H52B C52A H52C 109.5
C52B C50B C42B 123(3)
C52B C50B C51B 106.1(19)
C42B C50B C51B 114(2)
C52B C50B H50B 103.7
C42B C50B H50B 103.7
C51B C50B H50B 103.7
C50B C51B H51D 109.4
C50B C51B H51E 109.5
H51D C51B H51E 109.5
C50B C51B H51F 109.5
H51D C51B H51F 109.5
H51E C51B H51F 109.5
C50B C52B H52D 109.5
C50B C52B H52E 109.5
H52D C52B H52E 109.5
C50B C52B H52F 109.4
H52D C52B H52F 109.5
H52E C52B H52F 109.5
O61 C62 C67 117.9(2)
O61 C62 C63 122.4(2)
C67 C62 C63 119.6(2)
C64 C63 C62 116.6(3)
C64 C63 C68 120.8(3)
C62 C63 C68 122.5(2)
C65 C64 C63 125.2(3)
C65 C64 H64 117.4
C63 C64 H64 117.4
C64 C65 C66 116.8(2)
C64 C65 C72 124.2(2)
C66 C65 C72 119.1(2)
C65 C66 C67 121.3(2)
C65 C66 H66 119.3
C67 C66 H66 119.3
C62 C67 C66 120.0(2)
C62 C67 C76 122.5(2)
C66 C67 C76 117.4(2)
C71 C68 C69 108.8(3)
C71 C68 C63 111.6(3)
C69 C68 C63 108.6(3)
C71 C68 C70 108.9(3)
C69 C68 C70 109.5(3)
C63 C68 C70 109.3(2)
C68 C69 H69A 109.5
C68 C69 H69B 109.5
H69A C69 H69B 109.5
C68 C69 H69C 109.5
H69A C69 H69C 109.5
H69B C69 H69C 109.5
C68 C70 H70A 109.5
C68 C70 H70B 109.5
H70A C70 H70B 109.5
C68 C70 H70C 109.5
H70A C70 H70C 109.5
H70B C70 H70C 109.5
C68 C71 H71A 109.5
C68 C71 H71B 109.5
H71A C71 H71B 109.5
C68 C71 H71C 109.5
H71A C71 H71C 109.5
H71B C71 H71C 109.5
C74 C72 C65 113.2(2)
C74 C72 C75 108.3(2)
C65 C72 C75 109.6(2)
C74 C72 C73 108.6(3)
C65 C72 C73 108.3(2)
C75 C72 C73 108.8(3)
C72 C73 H73A 109.5
C72 C73 H73B 109.5
H73A C73 H73B 109.5
C72 C73 H73C 109.5
H73A C73 H73C 109.5
H73B C73 H73C 109.5
C72 C74 H74A 109.5
C72 C74 H74B 109.5
H74A C74 H74B 109.5
C72 C74 H74C 109.5
H74A C74 H74C 109.5
H74B C74 H74C 109.5
C72 C75 H75A 109.5
C72 C75 H75B 109.5
H75A C75 H75B 109.5
C72 C75 H75C 109.5
H75A C75 H75C 109.5
H75B C75 H75C 109.5
N41 C76 N81 120.1(2)
N41 C76 C67 122.5(2)
N81 C76 C67 117.2(2)
C76 N81 C82 131.8(2)
C76 N81 H81 114.1
C82 N81 H81 114.1
C87 C82 C83 122.3(2)
C87 C82 N81 120.2(2)
C83 C82 N81 117.4(2)
C84 C83 C82 118.1(3)
C84 C83 C88 121.1(3)
C82 C83 C88 120.7(2)
C85 C84 C83 121.4(3)
C85 C84 H84 119.3
C83 C84 H84 119.3
C84 C85 C86 119.6(3)
C84 C85 H85 120.2
C86 C85 H85 120.2
C85 C86 C87 122.4(3)
C85 C86 H86 118.8
C87 C86 H86 118.8
C86 C87 C82 116.1(3)
C86 C87 C91 119.3(3)
C82 C87 C91 124.6(2)
C83 C88 C90 114.4(3)
C83 C88 C89 110.3(2)
C90 C88 C89 110.1(3)
C83 C88 H88 107.2
C90 C88 H88 107.2
C89 C88 H88 107.2
C88 C89 H89A 109.5
C88 C89 H89B 109.5
H89A C89 H89B 109.5
C88 C89 H89C 109.5
H89A C89 H89C 109.5
H89B C89 H89C 109.5
C88 C90 H90A 109.5
C88 C90 H90B 109.5
H90A C90 H90B 109.5
C88 C90 H90C 109.5
H90A C90 H90C 109.5
H90B C90 H90C 109.5
C87 C91 C92 112.0(2)
C87 C91 C93 110.2(3)
C92 C91 C93 110.0(2)
C87 C91 H91 108.2
C92 C91 H91 108.2
C93 C91 H91 108.2
C91 C92 H92A 109.5
C91 C92 H92B 109.5
H92A C92 H92B 109.5
C91 C92 H92C 109.5
H92A C92 H92C 109.5
H92B C92 H92C 109.5
C91 C93 H93A 109.5
C91 C93 H93B 109.5
H93A C93 H93B 109.5
C91 C93 H93C 109.5
H93A C93 H93C 109.5
H93B C93 H93C 109.5
C106 C101 C102 120.4(2)
C106 C101 N41 122.1(2)
C102 C101 N41 117.3(2)
C103 C102 C101 118.3(2)
C103 C102 C107 120.3(2)
C101 C102 C107 121.4(2)
C102 C103 C104 122.0(3)
C102 C103 H103 119
C104 C103 H103 119
C105 C104 C103 119.3(3)
C105 C104 H104 120.4
C103 C104 H104 120.4
C104 C105 C106 122.1(3)
C104 C105 H105 118.9
C106 C105 H105 118.9
C105 C106 C101 117.7(2)
C105 C106 C110 118.6(2)
C101 C106 C110 123.7(2)
C109 C107 C102 110.8(2)
C109 C107 C108 111.3(2)
C102 C107 C108 110.6(2)
C109 C107 H107 108
C102 C107 H107 108
C108 C107 H107 108
C107 C108 H10G 109.5
C107 C108 H10H 109.5
H10G C108 H10H 109.5
C107 C108 H10I 109.5
H10G C108 H10I 109.5
H10H C108 H10I 109.5
C107 C109 H10J 109.5
C107 C109 H10K 109.5
H10J C109 H10K 109.5
C107 C109 H10L 109.5
H10J C109 H10L 109.5
H10K C109 H10L 109.5
C106 C110 C112 112.4(2)
C106 C110 C111 110.0(2)
C112 C110 C111 110.4(2)
C106 C110 H110 108
C112 C110 H110 108
C111 C110 H110 108
C110 C111 H11A 109.5
C110 C111 H11B 109.5
H11A C111 H11B 109.5
C110 C111 H11C 109.5
H11A C111 H11C 109.5
H11B C111 H11C 109.5
C110 C112 H11D 109.5
C110 C112 H11E 109.5
H11D C112 H11E 109.5
C110 C112 H11F 109.5
H11D C112 H11F 109.5
H11E C112 H11F 109.5
C22 O21 Zr1 141.35(17)
C62 O61 Zr1 135.60(16)

loop_
_geom_bond_atom_site_label_1
_geom_bond_atom_site_label_2
_geom_bond_distance
Zr1 O21 2.0115(18)
Zr1 O61 2.0186(17)
Zr1 N41 2.355(2)
Zr1 N1 2.370(2)
Zr1 Cl3 2.4360(7)
Zr1 Cl2 2.4550(7)
N1 C36 1.320(4)
N1 C2 1.488(3)
C2 C3 1.386(4)
C2 C7 1.419(4)
C3 C4 1.421(4)
C3 C11 1.534(4)
C4 C5 1.343(5)
C4 H4 0.95
C5 C6 1.364(5)
C5 H5 0.95
C6 C7 1.409(4)
C6 H6 0.95
C7 C8A 1.526(6)
C8A C9A 1.340(12)
C8A C10A 1.687(10)
C8A H8A 1
C9A H9A1 0.98
C9A H9A2 0.98
C9A H9A3 0.98
C10A H10A 0.98
C10A H10B 0.98
C10A H10C 0.98
C9B H9B1 0.98
C9B H9B2 0.98
C9B H9B3 0.98
C10B H10D 0.98
C10B H10E 0.98
C10B H10F 0.98
C11 C13 1.539(4)
C11 C12 1.543(4)
C11 H11 1
C12 H12A 0.98
C12 H12B 0.98
C12 H12C 0.98
C13 H13A 0.98
C13 H13B 0.98
C13 H13C 0.98
C22 O21 1.329(3)
C22 C23 1.413(4)
C22 C27 1.430(4)
C23 C24 1.402(4)
C23 C36 1.507(4)
C24 C25 1.386(5)
C24 H24 0.95
C25 C26 1.387(6)
C25 C32 1.612(8)
C26 C27 1.402(5)
C26 H26 0.95
C27 C28 1.528(4)
C28 C31 1.520(4)
C28 C30 1.538(4)
C28 C29 1.560(4)
C29 H29A 0.98
C29 H29B 0.98
C29 H29C 0.98
C30 H30A 0.98
C30 H30B 0.98
C30 H30C 0.98
C31 H31A 0.98
C31 H31B 0.98
C31 H31C 0.98
C32 C33 1.414(10)
C32 C35 1.588(12)
C32 C34 1.646(11)
C33 H33A 0.98
C33 H33B 0.98
C33 H33C 0.98
C34 H34A 0.98
C34 H34B 0.98
C34 H34C 0.98
C35 H35A 0.98
C35 H35B 0.98
C35 H35C 0.98
C36 N37 1.347(4)
N37 C41 1.464(5)
N37 H37 0.88
N41 C76 1.333(3)
N41 C101 1.466(3)
C41 C42B 1.369(19)
C41 C46 1.413(6)
C41 C42A 1.427(16)
C42A C43A 1.445(16)
C42A C50A 1.55(4)
C43A C44A 1.251(14)
C43A H43A 0.95
C44A C45A 1.451(12)
C44A H44A 0.95
C45A C46 1.409(13)
C45A H45A 0.95
C42B C43B 1.437(16)
C42B C50B 1.53(4)
C43B C44B 1.366(14)
C43B H43B 0.95
C44B C45B 1.335(13)
C44B H44B 0.95
C45B C46 1.488(11)
C45B H45B 0.95
C46 C47 1.470(5)
C47 C49 1.581(5)
C47 C48 1.586(6)
C47 H47 1
C48 H48A 0.98
C48 H48B 0.98
C48 H48C 0.98
C49 H49A 0.98
C49 H49B 0.98
C49 H49C 0.98
C50A C51A 1.53(3)
C50A C52A 1.58(3)
C50A H50A 1
C51A H51A 0.98
C51A H51B 0.98
C51A H51C 0.98
C52A H52A 0.98
C52A H52B 0.98
C52A H52C 0.98
C50B C52B 1.52(3)
C50B C51B 1.56(3)
C50B H50B 1
C51B H51D 0.98
C51B H51E 0.98
C51B H51F 0.98
C52B H52D 0.98
C52B H52E 0.98
C52B H52F 0.98
C62 O61 1.346(3)
C62 C67 1.403(4)
C62 C63 1.429(4)
C63 C64 1.394(4)
C63 C68 1.552(4)
C64 C65 1.383(4)
C64 H64 0.95
C65 C66 1.391(4)
C65 C72 1.537(4)
C66 C67 1.411(3)
C66 H66 0.95
C67 C76 1.481(3)
C68 C71 1.532(4)
C68 C69 1.546(5)
C68 C70 1.561(5)
C69 H69A 0.98
C69 H69B 0.98
C69 H69C 0.98
C70 H70A 0.98
C70 H70B 0.98
C70 H70C 0.98
C71 H71A 0.98
C71 H71B 0.98
C71 H71C 0.98
C72 C74 1.521(4)
C72 C75 1.541(4)
C72 C73 1.554(4)
C73 H73A 0.98
C73 H73B 0.98
C73 H73C 0.98
C74 H74A 0.98
C74 H74B 0.98
C74 H74C 0.98
C75 H75A 0.98
C75 H75B 0.98
C75 H75C 0.98
C76 N81 1.348(3)
N81 C82 1.449(3)
N81 H81 0.88
C82 C87 1.409(4)
C82 C83 1.411(4)
C83 C84 1.386(4)
C83 C88 1.508(4)
C84 C85 1.373(4)
C84 H84 0.95
C85 C86 1.385(4)
C85 H85 0.95
C86 C87 1.404(4)
C86 H86 0.95
C87 C91 1.519(4)
C88 C90 1.534(4)
C88 C89 1.540(4)
C88 H88 1
C89 H89A 0.98
C89 H89B 0.98
C89 H89C 0.98
C90 H90A 0.98
C90 H90B 0.98
C90 H90C 0.98
C91 C92 1.521(4)
C91 C93 1.542(4)
C91 H91 1
C92 H92A 0.98
C92 H92B 0.98
C92 H92C 0.98
C93 H93A 0.98
C93 H93B 0.98
C93 H93C 0.98
C101 C106 1.412(3)
C101 C102 1.422(3)
C102 C103 1.372(4)
C102 C107 1.535(3)
C103 C104 1.392(4)
C103 H103 0.95
C104 C105 1.362(4)
C104 H104 0.95
C105 C106 1.401(4)
C105 H105 0.95
C106 C110 1.519(4)
C107 C109 1.520(4)
C107 C108 1.548(4)
C107 H107 1
C108 H10G 0.98
C108 H10H 0.98
C108 H10I 0.98
C109 H10J 0.98
C109 H10K 0.98
C109 H10L 0.98
C110 C112 1.525(4)
C110 C111 1.548(4)
C110 H110 1
C111 H11A 0.98
C111 H11B 0.98
C111 H11C 0.98
C112 H11D 0.98
C112 H11E 0.98
C112 H11F 0.98

loop_
_geom_torsion_atom_site_label_1
_geom_torsion_atom_site_label_2
_geom_torsion_atom_site_label_3
_geom_torsion_atom_site_label_4
_geom_torsion
O21 Zr1 N1 C36 5.8(2)
O61 Zr1 N1 C36 93.4(2)
Cl3 Zr1 N1 C36 -179.8(2)
Cl2 Zr1 N1 C36 -82.7(2)
O21 Zr1 N1 C2 172.4(2)
O61 Zr1 N1 C2 -100.0(2)
Cl3 Zr1 N1 C2 -13.16(19)
Cl2 Zr1 N1 C2 83.9(2)
C36 N1 C2 C3 81.7(3)
Zr1 N1 C2 C3 -86.4(3)
C36 N1 C2 C7 -95.8(3)
Zr1 N1 C2 C7 96.0(3)
C7 C2 C3 C4 -0.4(5)
N1 C2 C3 C4 -177.7(3)
C7 C2 C3 C11 179.5(3)
N1 C2 C3 C11 2.1(4)
C2 C3 C4 C5 -1.5(5)
C11 C3 C4 C5 178.6(3)
C3 C4 C5 C6 2.0(6)
C4 C5 C6 C7 -0.6(6)
C5 C6 C7 C2 -1.2(6)
C5 C6 C7 C8A -177.3(4)
C3 C2 C7 C6 1.7(5)
N1 C2 C7 C6 179.2(3)
C3 C2 C7 C8A 177.6(3)
N1 C2 C7 C8A -4.8(5)
C6 C7 C8A C9A -86.3(6)
C2 C7 C8A C9A 98.0(6)
C6 C7 C8A C10A 42.7(6)
C2 C7 C8A C10A -133.1(5)
C2 C3 C11 C13 -121.9(3)
C4 C3 C11 C13 58.0(4)
C2 C3 C11 C12 117.2(3)
C4 C3 C11 C12 -63.0(3)
O21 C22 C23 C24 174.3(3)
C27 C22 C23 C24 -7.2(5)
O21 C22 C23 C36 -4.4(5)
C27 C22 C23 C36 174.1(3)
C22 C23 C24 C25 4.5(7)
C36 C23 C24 C25 -176.8(5)
C23 C24 C25 C26 0.5(9)
C23 C24 C25 C32 174.3(6)
C24 C25 C26 C27 -2.7(9)
C32 C25 C26 C27 -176.3(6)
C25 C26 C27 C22 0.0(7)
C25 C26 C27 C28 174.1(5)
O21 C22 C27 C26 -176.6(3)
C23 C22 C27 C26 5.0(5)
O21 C22 C27 C28 9.3(5)
C23 C22 C27 C28 -169.1(3)
C26 C27 C28 C31 -116.0(4)
C22 C27 C28 C31 57.8(4)
C26 C27 C28 C30 122.3(4)
C22 C27 C28 C30 -63.9(4)
C26 C27 C28 C29 1.6(5)
C22 C27 C28 C29 175.5(3)
C24 C25 C32 C33 2.0(12)
C26 C25 C32 C33 175.4(8)
C24 C25 C32 C35 129.7(6)
C26 C25 C32 C35 -56.8(8)
C24 C25 C32 C34 -114.5(7)
C26 C25 C32 C34 59.0(10)
C2 N1 C36 N37 -14.6(4)
Zr1 N1 C36 N37 153.0(2)
C2 N1 C36 C23 159.8(3)
Zr1 N1 C36 C23 -32.5(4)
C24 C23 C36 N1 -143.4(4)
C22 C23 C36 N1 35.3(5)
C24 C23 C36 N37 31.4(5)
C22 C23 C36 N37 -150.0(3)
N1 C36 N37 C41 -163.1(4)
C23 C36 N37 C41 22.1(5)
O21 Zr1 N41 C76 86.29(19)
O61 Zr1 N41 C76 -1.78(18)
Cl3 Zr1 N41 C76 -89.65(18)
Cl2 Zr1 N41 C76 173.56(18)
O21 Zr1 N41 C101 -104.25(18)
O61 Zr1 N41 C101 167.68(18)
Cl3 Zr1 N41 C101 79.81(17)
Cl2 Zr1 N41 C101 -16.98(17)
C36 N37 C41 C42B -125.5(13)
C36 N37 C41 C46 50.6(7)
C36 N37 C41 C42A -136.2(15)
C42B C41 C42A C43A 155(9)
C46 C41 C42A C43A 11(3)
N37 C41 C42A C43A -162.9(13)
C42B C41 C42A C50A -35(6)
C46 C41 C42A C50A -179.5(19)
N37 C41 C42A C50A 7(3)
C41 C42A C43A C44A -10(3)
C50A C42A C43A C44A -178(3)
C42A C43A C44A C45A 9(3)
C43A C44A C45A C46 -8(2)
C46 C41 C42B C43B -9(3)
C42A C41 C42B C43B -51(6)
N37 C41 C42B C43B 166.2(16)
C46 C41 C42B C50B -177(2)
C42A C41 C42B C50B 142(9)
N37 C41 C42B C50B -1(3)
C41 C42B C43B C44B 9(3)
C50B C42B C43B C44B 178(2)
C42B C43B C44B C45B -6(2)
C43B C44B C45B C46 3(2)
C44A C45A C46 C41 9.6(15)
C44A C45A C46 C47 173.2(9)
C44A C45A C46 C45B -54.8(14)
C42B C41 C46 C45A -22(2)
C42A C41 C46 C45A -11.3(15)
N37 C41 C46 C45A 162.2(8)
C42B C41 C46 C47 176.2(16)
C42A C41 C46 C47 -172.7(14)
N37 C41 C46 C47 0.9(7)
C42B C41 C46 C45B 5.1(17)
C42A C41 C46 C45B 16.2(17)
N37 C41 C46 C45B -170.2(7)
C44B C45B C46 C45A 126(2)
C44B C45B C46 C41 -1.3(16)
C44B C45B C46 C47 -172.0(10)
C45A C46 C47 C49 73.9(8)
C41 C46 C47 C49 -122.7(5)
C45B C46 C47 C49 46.5(10)
C45A C46 C47 C48 -48.2(8)
C41 C46 C47 C48 115.3(5)
C45B C46 C47 C48 -75.5(9)
C41 C42A C50A C51A -87(3)
C43A C42A C50A C51A 81(4)
C41 C42A C50A C52A 153.7(19)
C43A C42A C50A C52A -38(4)
C41 C42B C50B C52B 143(3)
C43B C42B C50B C52B -26(4)
C41 C42B C50B C51B -86(3)
C43B C42B C50B C51B 106(3)
O61 C62 C63 C64 -173.1(2)
C67 C62 C63 C64 4.8(4)
O61 C62 C63 C68 10.5(4)
C67 C62 C63 C68 -171.5(3)
C62 C63 C64 C65 2.4(4)
C68 C63 C64 C65 178.8(3)
C63 C64 C65 C66 -7.0(4)
C63 C64 C65 C72 173.3(3)
C64 C65 C66 C67 4.4(4)
C72 C65 C66 C67 -175.8(2)
O61 C62 C67 C66 170.9(2)
C63 C62 C67 C66 -7.2(4)
O61 C62 C67 C76 -5.1(3)
C63 C62 C67 C76 176.9(2)
C65 C66 C67 C62 2.5(4)
C65 C66 C67 C76 178.6(2)
C64 C63 C68 C71 -0.9(4)
C62 C63 C68 C71 175.3(3)
C64 C63 C68 C69 -120.9(3)
C62 C63 C68 C69 55.3(4)
C64 C63 C68 C70 119.6(3)
C62 C63 C68 C70 -64.2(4)
C64 C65 C72 C74 -1.1(4)
C66 C65 C72 C74 179.1(3)
C64 C65 C72 C75 119.9(3)
C66 C65 C72 C75 -59.9(3)
C64 C65 C72 C73 -121.6(3)
C66 C65 C72 C73 58.6(3)
C101 N41 C76 N81 -15.8(3)
Zr1 N41 C76 N81 154.69(17)
C101 N41 C76 C67 160.0(2)
Zr1 N41 C76 C67 -29.5(3)
C62 C67 C76 N41 39.0(3)
C66 C67 C76 N41 -137.0(2)
C62 C67 C76 N81 -145.1(2)
C66 C67 C76 N81 38.9(3)
N41 C76 N81 C82 -170.7(2)
C67 C76 N81 C82 13.3(4)
C76 N81 C82 C87 59.8(4)
C76 N81 C82 C83 -124.2(3)
C87 C82 C83 C84 -1.6(4)
N81 C82 C83 C84 -177.5(2)
C87 C82 C83 C88 176.7(2)
N81 C82 C83 C88 0.8(4)
C82 C83 C84 C85 -1.3(4)
C88 C83 C84 C85 -179.6(3)
C83 C84 C85 C86 2.9(4)
C84 C85 C86 C87 -1.6(4)
C85 C86 C87 C82 -1.2(4)
C85 C86 C87 C91 177.4(3)
C83 C82 C87 C86 2.8(4)
N81 C82 C87 C86 178.6(2)
C83 C82 C87 C91 -175.7(3)
N81 C82 C87 C91 0.1(4)
C84 C83 C88 C90 -41.2(4)
C82 C83 C88 C90 140.6(3)
C84 C83 C88 C89 83.6(3)
C82 C83 C88 C89 -94.7(3)
C86 C87 C91 C92 63.3(3)
C82 C87 C91 C92 -118.2(3)
C86 C87 C91 C93 -59.6(3)
C82 C87 C91 C93 118.9(3)
C76 N41 C101 C106 82.1(3)
Zr1 N41 C101 C106 -88.4(3)
C76 N41 C101 C102 -93.0(3)
Zr1 N41 C101 C102 96.5(2)
C106 C101 C102 C103 -4.7(4)
N41 C101 C102 C103 170.4(2)
C106 C101 C102 C107 176.5(2)
N41 C101 C102 C107 -8.4(3)
C101 C102 C103 C104 1.9(4)
C107 C102 C103 C104 -179.3(2)
C102 C103 C104 C105 1.6(4)
C103 C104 C105 C106 -2.4(4)
C104 C105 C106 C101 -0.4(4)
C104 C105 C106 C110 -179.3(2)
C102 C101 C106 C105 4.0(4)
N41 C101 C106 C105 -170.9(2)
C102 C101 C106 C110 -177.2(2)
N41 C101 C106 C110 7.9(4)
C103 C102 C107 C109 45.6(3)
C101 C102 C107 C109 -135.6(2)
C103 C102 C107 C108 -78.3(3)
C101 C102 C107 C108 100.5(3)
C105 C106 C110 C112 54.9(3)
C101 C106 C110 C112 -123.9(3)
C105 C106 C110 C111 -68.6(3)
C101 C106 C110 C111 112.6(3)
C23 C22 O21 Zr1 -35.4(4)
C27 C22 O21 Zr1 146.1(2)
O61 Zr1 O21 C22 -74.1(3)
N41 Zr1 O21 C22 -152.9(3)
N1 Zr1 O21 C22 31.2(3)
Cl3 Zr1 O21 C22 16.0(4)
Cl2 Zr1 O21 C22 125.9(3)
C67 C62 O61 Zr1 -42.7(4)
C63 C62 O61 Zr1 135.3(2)
O21 Zr1 O61 C62 -64.3(2)
N41 Zr1 O61 C62 40.4(2)
N1 Zr1 O61 C62 -141.6(2)
Cl3 Zr1 O61 C62 137.3(2)
Cl2 Zr1 O61 C62 26.8(4)

loop_
_platon_squeeze_void_nr
_platon_squeeze_void_average_x
_platon_squeeze_void_average_y
_platon_squeeze_void_average_z
_platon_squeeze_void_volume
_platon_squeeze_void_count_electrons
_platon_squeeze_void_content
1 0.000 0.500 0.258 1658 257 ' '
2 0.500 0.000 0.492 1658 257 ' '
3 0.409 0.086 0.137 12 2 ' '
4 0.591 0.086 0.363 12 2 ' '
5 0.174 0.171 0.302 7 1 ' '
6 0.315 0.183 0.190 12 1 ' '
7 0.685 0.183 0.310 12 1 ' '
8 0.826 0.171 0.198 7 2 ' '
9 0.185 0.317 0.810 12 1 ' '
10 0.815 0.317 0.690 12 2 ' '
11 0.326 0.329 0.698 7 2 ' '
12 0.674 0.329 0.802 7 1 ' '
13 0.091 0.414 0.863 12 2 ' '
14 0.909 0.414 0.637 12 2 ' '
15 0.091 0.586 0.363 12 2 ' '
16 0.909 0.586 0.137 12 2 ' '
17 0.185 0.683 0.310 12 1 ' '
18 0.326 0.671 0.198 7 2 ' '
19 0.674 0.671 0.302 7 1 ' '
20 0.815 0.683 0.190 12 1 ' '
21 0.315 0.816 0.690 12 2 ' '
22 0.685 0.817 0.810 12 1 ' '
23 0.174 0.829 0.802 7 1 ' '
24 0.826 0.829 0.698 7 2 ' '
25 0.409 0.914 0.637 12 2 ' '
26 0.591 0.914 0.863 12 2 ' '
